data_7236318
loop_
_publ_author_name
'Kumar, Dheeraj'
'He, Chunlin'
'Mitchell, Lauren A.'
'Parrish, Damon A.'
'Shreeve, Jean'ne M.'

_publ_section_title
;
 Connecting energetic nitropyrazole and aminotetrazole moieties with
 N,N&#x2032;-ethylene bridges: A promising approach for fine tuning
 energetic properties
;
_journal_issue 23
_journal_name_full 'Journal of Materials Chemistry A'
_journal_page_first 9220
_journal_paper_doi 10.1039/C6TA02387H
_journal_volume 4
_journal_year 2016
_chemical_formula_moiety 'C6 H4 Cl N10 O6, H2 O'
_chemical_formula_sum 'C6 H6 Cl N10 O7'
_chemical_formula_weight 365.66
_space_group_crystal_system monoclinic
_space_group_IT_number 14
_space_group_name_Hall '-P 2ybc'
_space_group_name_H-M_alt 'P 1 21/c 1'
_atom_sites_solution_hydrogens mixed
_audit_creation_method SHELXL-2014/7
_audit_update_record
;
2016-02-18 deposited with the CCDC.
2016-05-20 downloaded from the CCDC.
;
_cell_angle_alpha 90
_cell_angle_beta 104.552(12)
_cell_angle_gamma 90
_cell_formula_units_Z 4
_cell_length_a 20.688(4)
_cell_length_b 5.4867(11)
_cell_length_c 12.0035(19)
_cell_measurement_reflns_used 2365
_cell_measurement_temperature 150(2)
_cell_measurement_theta_max 66.95
_cell_measurement_theta_min 4.42
_cell_volume 1318.8(4)
_computing_cell_refinement 'Bruker APEX3 v2015.5-2 (Bruker, 2015)'
_computing_data_collection 'Bruker APEX3 v2015.5-2 (Bruker, 2015)'
_computing_data_reduction
;
Bruker SAINT v8.34A (Bruker, 2013), Bruker XPREP v2014/2 (Bruker, 2014)
;
_computing_molecular_graphics 'Bruker SHELXTL v2014/7 (Bruker, 2014)'
_computing_publication_material 'Bruker SHELXTL v2014/7 (Bruker, 2014)'
_computing_structure_refinement 'SHELXL-2014/7 (Sheldrick, 2014) within WINGX (Farrugia, 2012)'
_computing_structure_solution 'Bruker SHELXTL v2014/7 (Bruker, 2014)'
_diffrn_ambient_temperature 150(2)
_diffrn_measured_fraction_theta_full 0.908
_diffrn_measured_fraction_theta_max 0.908
_diffrn_measurement_device 'Bruker PLATINUM 135 CCD'
_diffrn_measurement_method '\w scans'
_diffrn_radiation_monochromator 'Helios optics'
_diffrn_radiation_source 'rotating anode'
_diffrn_radiation_type CuK\a
_diffrn_radiation_wavelength 1.54178
_diffrn_reflns_av_R_equivalents 0.0639
_diffrn_reflns_av_unetI/netI 0.0729
_diffrn_reflns_Laue_measured_fraction_full 0.908
_diffrn_reflns_Laue_measured_fraction_max 0.908
_diffrn_reflns_limit_h_max 17
_diffrn_reflns_limit_h_min -23
_diffrn_reflns_limit_k_max 5
_diffrn_reflns_limit_k_min -6
_diffrn_reflns_limit_l_max 14
_diffrn_reflns_limit_l_min -14
_diffrn_reflns_number 5815
_diffrn_reflns_point_group_measured_fraction_full 0.908
_diffrn_reflns_point_group_measured_fraction_max 0.908
_diffrn_reflns_theta_full 66.967
_diffrn_reflns_theta_max 66.967
_diffrn_reflns_theta_min 2.206
_exptl_absorpt_coefficient_mu 3.228
_exptl_absorpt_correction_T_max 0.5201
_exptl_absorpt_correction_T_min 0.2735
_exptl_absorpt_correction_type multi-scan
_exptl_absorpt_process_details 'SADABS v2014/5 (Bruker, 2008)'
_exptl_crystal_colour colourless
_exptl_crystal_density_diffrn 1.842
_exptl_crystal_description plate
_exptl_crystal_F_000 740
_exptl_crystal_size_max 0.248
_exptl_crystal_size_mid 0.112
_exptl_crystal_size_min 0.005
_refine_diff_density_max 0.444
_refine_diff_density_min -0.299
_refine_diff_density_rms 0.072
_refine_ls_extinction_method none
_refine_ls_goodness_of_fit_ref 1.136
_refine_ls_hydrogen_treatment mixed
_refine_ls_matrix_type full
_refine_ls_number_parameters 223
_refine_ls_number_reflns 2141
_refine_ls_number_restraints 0
_refine_ls_restrained_S_all 1.136
_refine_ls_R_factor_all 0.1011
_refine_ls_R_factor_gt 0.0743
_refine_ls_shift/su_max 0.000
_refine_ls_shift/su_mean 0.000
_refine_ls_structure_factor_coef Fsqd
_refine_ls_weighting_details 'w=1/[\s^2^(Fo^2^)+(0.0638P)^2^+2.7762P] where P=(Fo^2^+2Fc^2^)/3'
_refine_ls_weighting_scheme calc
_refine_ls_wR_factor_gt 0.1752
_refine_ls_wR_factor_ref 0.1893
_reflns_Friedel_coverage 0.000
_reflns_number_gt 1574
_reflns_number_total 2141
_reflns_threshold_expression 'I > 2\s(I)'
_cod_data_source_file c6ta02387h2.cif
_cod_data_source_block shrv366
_cod_original_sg_symbol_H-M 'P 21/c'
_cod_database_code 7236318
_shelx_shelxl_version_number 2014/7
_shelx_space_group_comment
;
The symmetry employed for this shelxl refinement is uniquely defined
by the following loop, which should always be used as a source of
symmetry information in preference to the above space-group names.
They are only intended as comments.
;
_shelx_estimated_absorpt_t_min 0.502
_shelx_estimated_absorpt_t_max 0.984

loop_
_space_group_symop_operation_xyz
'x, y, z'
'-x, y+1/2, -z+1/2'
'-x, -y, -z'
'x, -y-1/2, z-1/2'

loop_
_atom_site_label
_atom_site_type_symbol
_atom_site_fract_x
_atom_site_fract_y
_atom_site_fract_z
_atom_site_U_iso_or_equiv
_atom_site_adp_type
_atom_site_occupancy
_atom_site_site_symmetry_order
_atom_site_calc_flag
_atom_site_refinement_flags_posn
_atom_site_refinement_flags_adp
O1 O 0.05515(19) 1.0201(7) 0.7506(3) 0.0463(10) Uani 1 1 d . .
O2 O 0.02083(19) 0.9114(7) 0.9003(3) 0.0452(10) Uani 1 1 d . .
N3 N 0.0542(2) 0.8740(8) 0.8291(3) 0.0377(10) Uani 1 1 d . .
N4 N 0.0905(2) 0.6671(8) 0.8432(3) 0.0357(10) Uani 1 1 d . .
C5 C 0.1236(3) 0.6221(9) 0.7623(4) 0.0352(12) Uani 1 1 d . .
N6 N 0.1262(2) 0.7253(8) 0.6617(3) 0.0366(11) Uani 1 1 d . .
N7 N 0.1695(2) 0.5941(9) 0.6161(3) 0.0421(11) Uani 1 1 d . .
N8 N 0.1941(2) 0.4197(9) 0.6843(3) 0.0417(11) Uani 1 1 d . .
N9 N 0.1656(2) 0.4312(8) 0.7757(3) 0.0351(10) Uani 1 1 d . .
C10 C 0.1903(3) 0.2830(10) 0.8789(4) 0.0386(13) Uani 1 1 d . .
H10A H 0.2143 0.1393 0.8596 0.046 Uiso 1 1 calc R U
H10B H 0.1521 0.2238 0.9072 0.046 Uiso 1 1 calc R U
C11 C 0.2372(3) 0.4306(10) 0.9729(4) 0.0369(12) Uani 1 1 d . .
H11A H 0.2149 0.5832 0.9868 0.044 Uiso 1 1 calc R U
H11B H 0.2484 0.3359 1.0454 0.044 Uiso 1 1 calc R U
N12 N 0.2982(2) 0.4885(8) 0.9379(3) 0.0358(10) Uani 1 1 d . .
N13 N 0.2948(2) 0.6805(8) 0.8683(3) 0.0370(10) Uani 1 1 d . .
C14 C 0.3506(3) 0.6737(9) 0.8340(4) 0.0375(12) Uani 1 1 d . .
N15 N 0.3609(3) 0.8625(9) 0.7546(4) 0.0474(12) Uani 1 1 d . .
O16 O 0.4099(2) 0.8478(8) 0.7171(3) 0.0647(13) Uani 1 1 d . .
O17 O 0.3192(2) 1.0257(8) 0.7327(3) 0.0600(12) Uani 1 1 d . .
C18 C 0.3924(3) 0.4791(10) 0.8804(4) 0.0432(14) Uani 1 1 d . .
Cl19 Cl 0.46587(8) 0.3970(3) 0.85513(13) 0.0599(5) Uani 1 1 d . .
C20 C 0.3558(3) 0.3633(10) 0.9468(4) 0.0390(13) Uani 1 1 d . .
N21 N 0.3722(3) 0.1440(9) 1.0143(4) 0.0472(12) Uani 1 1 d . .
O22 O 0.3299(2) 0.0574(7) 1.0574(3) 0.0554(11) Uani 1 1 d . .
O23 O 0.4266(2) 0.0557(9) 1.0203(4) 0.0725(14) Uani 1 1 d . .
O1S O 0.0770(2) -1.6051(7) 0.0336(3) 0.0431(10) Uani 1 1 d . .
H1S H 0.040(3) -1.687(11) 0.040(5) 0.052 Uiso 1 1 d . U
H2S H 0.065(3) -1.543(11) -0.030(5) 0.052 Uiso 1 1 d . U

loop_
_atom_site_aniso_label
_atom_site_aniso_U_11
_atom_site_aniso_U_22
_atom_site_aniso_U_33
_atom_site_aniso_U_23
_atom_site_aniso_U_13
_atom_site_aniso_U_12
O1 0.069(3) 0.039(2) 0.037(2) 0.0096(17) 0.0263(19) 0.0054(18)
O2 0.062(3) 0.048(2) 0.034(2) -0.0039(16) 0.0287(19) -0.0003(18)
N3 0.050(3) 0.037(3) 0.029(2) -0.0056(19) 0.014(2) -0.004(2)
N4 0.052(3) 0.036(3) 0.024(2) -0.0010(17) 0.017(2) 0.005(2)
C5 0.047(3) 0.036(3) 0.026(3) -0.002(2) 0.015(2) -0.002(2)
N6 0.047(3) 0.042(3) 0.026(2) -0.0028(18) 0.017(2) -0.0003(19)
N7 0.054(3) 0.047(3) 0.029(2) 0.002(2) 0.017(2) 0.005(2)
N8 0.051(3) 0.053(3) 0.024(2) -0.004(2) 0.017(2) 0.000(2)
N9 0.047(3) 0.037(3) 0.025(2) 0.0007(18) 0.0174(19) -0.0001(19)
C10 0.054(3) 0.036(3) 0.029(3) 0.006(2) 0.016(3) 0.001(2)
C11 0.052(3) 0.038(3) 0.024(3) 0.001(2) 0.017(2) 0.002(2)
N12 0.047(3) 0.037(3) 0.025(2) -0.0007(18) 0.013(2) 0.0026(19)
N13 0.052(3) 0.035(3) 0.026(2) 0.0016(18) 0.014(2) -0.001(2)
C14 0.051(3) 0.037(3) 0.028(3) -0.003(2) 0.017(2) -0.005(2)
N15 0.063(3) 0.052(3) 0.031(3) -0.006(2) 0.018(2) -0.013(3)
O16 0.079(3) 0.072(3) 0.058(3) -0.008(2) 0.044(2) -0.019(2)
O17 0.076(3) 0.057(3) 0.050(3) 0.015(2) 0.020(2) -0.001(2)
C18 0.054(4) 0.044(4) 0.036(3) -0.010(2) 0.020(3) -0.003(3)
Cl19 0.0549(10) 0.0747(12) 0.0568(10) -0.0106(8) 0.0264(8) 0.0054(7)
C20 0.053(3) 0.042(3) 0.024(3) -0.003(2) 0.012(2) 0.003(2)
N21 0.059(3) 0.047(3) 0.037(3) -0.003(2) 0.014(2) 0.009(2)
O22 0.075(3) 0.049(3) 0.047(2) 0.0066(19) 0.024(2) 0.008(2)
O23 0.067(3) 0.070(3) 0.082(3) 0.020(3) 0.021(3) 0.026(2)
O1S 0.060(3) 0.044(2) 0.029(2) -0.0008(17) 0.0193(19) -0.0061(18)

loop_
_atom_type_symbol
_atom_type_description
_atom_type_scat_dispersion_real
_atom_type_scat_dispersion_imag
_atom_type_scat_source
C C 0.0181 0.0091 'International Tables Vol C Tables 4.2.6.8 and 6.1.1.4'
H H 0.0000 0.0000 'International Tables Vol C Tables 4.2.6.8 and 6.1.1.4'
N N 0.0311 0.0180 'International Tables Vol C Tables 4.2.6.8 and 6.1.1.4'
O O 0.0492 0.0322 'International Tables Vol C Tables 4.2.6.8 and 6.1.1.4'
Cl Cl 0.3639 0.7018 'International Tables Vol C Tables 4.2.6.8 and 6.1.1.4'

loop_
_geom_angle_atom_site_label_1
_geom_angle_atom_site_label_2
_geom_angle_atom_site_label_3
_geom_angle
O1 N3 O2 122.2(4)
O1 N3 N4 121.6(4)
O2 N3 N4 116.2(4)
C5 N4 N3 115.7(4)
N9 C5 N4 119.2(4)
N9 C5 N6 105.4(4)
N4 C5 N6 135.4(5)
C5 N6 N7 108.4(4)
N8 N7 N6 109.5(4)
N7 N8 N9 107.1(4)
C5 N9 N8 109.6(4)
C5 N9 C10 127.8(4)
N8 N9 C10 121.5(4)
N9 C10 C11 110.7(4)
N9 C10 H10A 109.5
C11 C10 H10A 109.5
N9 C10 H10B 109.5
C11 C10 H10B 109.5
H10A C10 H10B 108.1
N12 C11 C10 109.7(4)
N12 C11 H11A 109.7
C10 C11 H11A 109.7
N12 C11 H11B 109.7
C10 C11 H11B 109.7
H11A C11 H11B 108.2
N13 N12 C20 110.8(4)
N13 N12 C11 116.0(4)
C20 N12 C11 132.3(4)
C14 N13 N12 105.1(4)
N13 C14 C18 113.5(4)
N13 C14 N15 117.8(5)
C18 C14 N15 128.7(5)
O16 N15 O17 125.4(5)
O16 N15 C14 117.9(5)
O17 N15 C14 116.7(5)
C20 C18 C14 101.9(5)
C20 C18 Cl19 129.0(5)
C14 C18 Cl19 128.9(4)
N12 C20 C18 108.6(5)
N12 C20 N21 123.0(4)
C18 C20 N21 128.4(5)
O23 N21 O22 125.1(5)
O23 N21 C20 116.8(5)
O22 N21 C20 118.1(5)
H1S O1S H2S 103(5)

loop_
_geom_bond_atom_site_label_1
_geom_bond_atom_site_label_2
_geom_bond_distance
O1 N3 1.241(5)
O2 N3 1.243(5)
N3 N4 1.348(6)
N4 C5 1.344(6)
C5 N9 1.344(6)
C5 N6 1.346(6)
N6 N7 1.367(5)
N7 N8 1.279(6)
N8 N9 1.372(5)
N9 C10 1.463(6)
C10 C11 1.523(7)
C10 H10A 0.9900
C10 H10B 0.9900
C11 N12 1.462(6)
C11 H11A 0.9900
C11 H11B 0.9900
N12 N13 1.335(5)
N12 C20 1.357(6)
N13 C14 1.319(6)
C14 C18 1.399(8)
C14 N15 1.459(7)
N15 O16 1.211(6)
N15 O17 1.225(6)
C18 C20 1.384(7)
C18 Cl19 1.684(5)
C20 N21 1.443(7)
N21 O23 1.210(6)
N21 O22 1.219(6)
O1S H1S 0.92(6)
O1S H2S 0.82(6)

loop_
_geom_hbond_atom_site_label_D
_geom_hbond_atom_site_label_H
_geom_hbond_atom_site_label_A
_geom_hbond_distance_DH
_geom_hbond_distance_HA
_geom_hbond_distance_DA
_geom_hbond_angle_DHA
_geom_hbond_site_symmetry_A
C10 H10B O1S 0.99 2.60 3.393(6) 136.6 1_576
C11 H11B O17 0.99 2.47 3.163(6) 126.4 4_576
C11 H11B O22 0.99 2.25 2.815(7) 114.8 .
O1S H1S O2 0.92(6) 2.01(6) 2.891(5) 161(5) 3_546
O1S H2S N4 0.82(6) 2.08(6) 2.803(5) 147(6) 1_534

loop_
_geom_torsion_atom_site_label_1
_geom_torsion_atom_site_label_2
_geom_torsion_atom_site_label_3
_geom_torsion_atom_site_label_4
_geom_torsion
O1 N3 N4 C5 -4.6(7)
O2 N3 N4 C5 176.6(4)
N3 N4 C5 N9 174.1(4)
N3 N4 C5 N6 -6.3(9)
N9 C5 N6 N7 0.3(6)
N4 C5 N6 N7 -179.4(6)
C5 N6 N7 N8 -1.1(6)
N6 N7 N8 N9 1.4(6)
N4 C5 N9 N8 -179.7(5)
N6 C5 N9 N8 0.6(6)
N4 C5 N9 C10 -11.8(8)
N6 C5 N9 C10 168.4(5)
N7 N8 N9 C5 -1.3(6)
N7 N8 N9 C10 -170.0(4)
C5 N9 C10 C11 -68.5(6)
N8 N9 C10 C11 98.0(5)
N9 C10 C11 N12 -67.3(5)
C10 C11 N12 N13 82.2(5)
C10 C11 N12 C20 -85.5(6)
C20 N12 N13 C14 0.1(5)
C11 N12 N13 C14 -170.2(4)
N12 N13 C14 C18 -0.5(6)
N12 N13 C14 N15 179.3(4)
N13 C14 N15 O16 -175.2(5)
C18 C14 N15 O16 4.5(8)
N13 C14 N15 O17 5.7(7)
C18 C14 N15 O17 -174.6(5)
N13 C14 C18 C20 0.7(6)
N15 C14 C18 C20 -179.1(5)
N13 C14 C18 Cl19 177.1(4)
N15 C14 C18 Cl19 -2.6(9)
N13 N12 C20 C18 0.3(6)
C11 N12 C20 C18 168.6(5)
N13 N12 C20 N21 -178.5(4)
C11 N12 C20 N21 -10.3(8)
C14 C18 C20 N12 -0.6(6)
Cl19 C18 C20 N12 -177.0(4)
C14 C18 C20 N21 178.2(5)
Cl19 C18 C20 N21 1.8(9)
N12 C20 N21 O23 -176.3(5)
C18 C20 N21 O23 5.0(8)
N12 C20 N21 O22 6.1(7)
C18 C20 N21 O22 -172.5(5)
